data_1572061
loop_
_publ_author_name
'K\"orner, Lukas'
'Bockfeld, Dirk'
'Bannenberg, Thomas'
'Tamm, Matthias'

_publ_section_title
;
 2,3-Diamino-4,5-diarylcyclopentadienone iron carbonyl complexes as
 catalysts for reductive amination reactions
;
_journal_issue 16
_journal_name_full 'Catalysis Science &amp; Technology'
_journal_page_first 4522
_journal_page_last 4532
_journal_paper_doi 10.1039/D4CY00372A
_journal_volume 14
_journal_year 2024
_chemical_formula_moiety 'C30 H30 Fe N2 O4'
_chemical_formula_sum 'C30 H30 Fe N2 O4'
_chemical_formula_weight 538.41
_space_group_crystal_system monoclinic
_space_group_IT_number 14
_space_group_name_Hall '-P 2yn'
_space_group_name_H-M_alt 'P 1 21/n 1'
_atom_sites_solution_hydrogens geom
_atom_sites_solution_primary iterative
_atom_sites_solution_secondary difmap
_audit_creation_method SHELXL-2018/3
_audit_update_record
;
2024-03-06 deposited with the CCDC.	2024-07-05 downloaded from the CCDC.
;
_cell_angle_alpha 90
_cell_angle_beta 114.029(7)
_cell_angle_gamma 90
_cell_formula_units_Z 4
_cell_length_a 9.5244(5)
_cell_length_b 27.7280(10)
_cell_length_c 10.4699(5)
_cell_measurement_reflns_used 9625
_cell_measurement_temperature 110(2)
_cell_measurement_theta_max 30.5600
_cell_measurement_theta_min 2.4440
_cell_volume 2525.4(2)
_computing_cell_refinement 'CrysAlisPro 1.171.41.112a (Rigaku OD, 2021)'
_computing_data_collection 'CrysAlisPro 1.171.39.46 (Rigaku OD, 2018)'
_computing_data_reduction 'CrysAlisPro 1.171.41.112a (Rigaku OD, 2021)'
_computing_publication_material 'OLEX2 v1.3 (O. V. Dolomanov et al., J. Appl. Cryst., 2009, 42, 339-341)'
_computing_structure_refinement 'SHELXL-2018/3 (G. M. Sheldrick, Acta Cryst., 2015, C71, 3-8)'
_computing_structure_solution 'SHELXT 2018/2 (G. M. Sheldrick, Acta Cryst., 2015, A71, 3-8)'
_diffrn_ambient_environment N~2~
_diffrn_ambient_temperature 110(2)
_diffrn_detector 'CCD plate'
_diffrn_detector_area_resol_mean 16.1419
_diffrn_detector_type Eos
_diffrn_measured_fraction_theta_full 1.000
_diffrn_measured_fraction_theta_max 0.999
_diffrn_measurement_device 'four-circle diffractometer'
_diffrn_measurement_device_type 'Xcalibur, Eos'
_diffrn_measurement_method '\w scans'
_diffrn_radiation_monochromator graphite
_diffrn_radiation_probe x-ray
_diffrn_radiation_type 'Mo K\a'
_diffrn_radiation_wavelength 0.71073
_diffrn_reflns_av_R_equivalents 0.0748
_diffrn_reflns_av_unetI/netI 0.0522
_diffrn_reflns_Laue_measured_fraction_full 1.000
_diffrn_reflns_Laue_measured_fraction_max 0.999
_diffrn_reflns_limit_h_max 13
_diffrn_reflns_limit_h_min -13
_diffrn_reflns_limit_k_max 40
_diffrn_reflns_limit_k_min -40
_diffrn_reflns_limit_l_max 15
_diffrn_reflns_limit_l_min -14
_diffrn_reflns_number 58781
_diffrn_reflns_point_group_measured_fraction_full 1.000
_diffrn_reflns_point_group_measured_fraction_max 0.999
_diffrn_reflns_theta_full 25.242
_diffrn_reflns_theta_max 30.996
_diffrn_reflns_theta_min 2.253
_diffrn_source 'fine-focus sealed X-ray tube'
_diffrn_source_type 'Enhance (Mo) X-ray Source'
_exptl_absorpt_coefficient_mu 0.637
_exptl_absorpt_correction_T_max 0.950
_exptl_absorpt_correction_T_min 0.859
_exptl_absorpt_correction_type gaussian
_exptl_absorpt_process_details
;
CrysAlisPro 1.171.41.112a (Rigaku Oxford Diffraction, 2021)
Numerical absorption correction based on gaussian integration over
a multifaceted crystal model
Empirical absorption correction using spherical harmonics,
implemented in SCALE3 ABSPACK scaling algorithm.
;
_exptl_crystal_colour yellow
_exptl_crystal_density_diffrn 1.416
_exptl_crystal_description irregular
_exptl_crystal_F_000 1128
_exptl_crystal_size_max 0.330
_exptl_crystal_size_mid 0.280
_exptl_crystal_size_min 0.200
_refine_diff_density_max 0.494
_refine_diff_density_min -0.425
_refine_diff_density_rms 0.077
_refine_ls_extinction_method none
_refine_ls_goodness_of_fit_ref 1.046
_refine_ls_hydrogen_treatment constr
_refine_ls_matrix_type full
_refine_ls_number_parameters 334
_refine_ls_number_reflns 8034
_refine_ls_number_restraints 0
_refine_ls_restrained_S_all 1.046
_refine_ls_R_factor_all 0.0638
_refine_ls_R_factor_gt 0.0417
_refine_ls_shift/su_max 0.004
_refine_ls_shift/su_mean 0.000
_refine_ls_structure_factor_coef Fsqd
_refine_ls_weighting_details 'w=1/[\s^2^(Fo^2^)+(0.0376P)^2^+0.9907P] where P=(Fo^2^+2Fc^2^)/3'
_refine_ls_weighting_scheme calc
_refine_ls_wR_factor_gt 0.0900
_refine_ls_wR_factor_ref 0.1007
_reflns_Friedel_coverage 0.000
_reflns_number_gt 6088
_reflns_number_total 8034
_reflns_threshold_expression 'I > 2\s(I)'
_cod_data_source_file d4cy00372a3.cif
_cod_data_source_block lk28db3
_cod_depositor_comments 'Adding full bibliography for 1572060--1572070.cif.'
_cod_original_sg_symbol_H-M 'P 21/n'
_cod_database_code 1572061
_shelx_shelxl_version_number 2018/3
_shelx_space_group_comment
;
The symmetry employed for this shelxl refinement is uniquely defined
by the following loop, which should always be used as a source of
symmetry information in preference to the above space-group names.
They are only intended as comments.
;
_shelx_estimated_absorpt_t_min 0.817
_shelx_estimated_absorpt_t_max 0.883
_oxdiff_exptl_absorpt_empirical_full_min 0.910
_oxdiff_exptl_absorpt_empirical_full_max 1.105
_oxdiff_exptl_absorpt_empirical_details
;
Empirical correction (ABSPACK) includes:
- Absorption correction using spherical harmonics
- Frame scaling
;

loop_
_space_group_symop_operation_xyz
'x, y, z'
'-x+1/2, y+1/2, -z+1/2'
'-x, -y, -z'
'x-1/2, -y-1/2, z-1/2'

loop_
_atom_site_label
_atom_site_type_symbol
_atom_site_fract_x
_atom_site_fract_y
_atom_site_fract_z
_atom_site_U_iso_or_equiv
_atom_site_adp_type
_atom_site_occupancy
_atom_site_site_symmetry_order
_atom_site_calc_flag
_atom_site_refinement_flags_posn
_atom_site_refinement_flags_adp
_atom_site_refinement_flags_occupancy
_atom_site_disorder_assembly
_atom_site_disorder_group
Fe1 Fe 0.59750(3) 0.58416(2) 0.57183(2) 0.01177(6) Uani 1 1 d . . . . .
O1 O 0.84156(14) 0.65292(4) 0.46741(12) 0.0165(2) Uani 1 1 d . . . . .
O2 O 0.72238(17) 0.52634(5) 0.40641(15) 0.0286(3) Uani 1 1 d . . . . .
O3 O 0.60074(15) 0.51104(4) 0.77693(14) 0.0233(3) Uani 1 1 d . . . . .
O4 O 0.27061(16) 0.56889(5) 0.39229(15) 0.0272(3) Uani 1 1 d . . . . .
N1 N 0.96852(16) 0.59621(5) 0.74552(14) 0.0128(3) Uani 1 1 d . . . . .
N2 N 0.75676(16) 0.62684(5) 0.88481(14) 0.0137(3) Uani 1 1 d . . . . .
C1 C 0.77220(19) 0.64410(5) 0.54108(16) 0.0120(3) Uani 1 1 d . . . . .
C2 C 0.82678(18) 0.61835(5) 0.67938(16) 0.0115(3) Uani 1 1 d . . . . .
C3 C 0.72475(18) 0.63288(5) 0.74425(16) 0.0119(3) Uani 1 1 d . . . . .
C4 C 0.58878(18) 0.65400(5) 0.63827(16) 0.0118(3) Uani 1 1 d . . . . .
C5 C 0.60984(19) 0.65428(5) 0.50865(16) 0.0120(3) Uani 1 1 d . . . . .
C6 C 1.06064(19) 0.58708(6) 0.66391(18) 0.0157(3) Uani 1 1 d . . . . .
H6A H 1.052908 0.614996 0.602461 0.019 Uiso 1 1 calc R U . . .
H6B H 1.020633 0.558274 0.604167 0.019 Uiso 1 1 calc R U . . .
C7 C 1.2283(2) 0.57896(6) 0.76308(19) 0.0187(3) Uani 1 1 d . . . . .
H7A H 1.289294 0.572153 0.707909 0.022 Uiso 1 1 calc R U . . .
H7B H 1.269647 0.608662 0.818052 0.022 Uiso 1 1 calc R U . . .
C8 C 1.2447(2) 0.53708(7) 0.86239(19) 0.0210(4) Uani 1 1 d . . . . .
H8A H 1.352765 0.534691 0.931446 0.025 Uiso 1 1 calc R U . . .
H8B H 1.217317 0.506516 0.808977 0.025 Uiso 1 1 calc R U . . .
C9 C 1.1396(2) 0.54482(7) 0.93822(19) 0.0196(4) Uani 1 1 d . . . . .
H9A H 1.141996 0.515850 0.994324 0.023 Uiso 1 1 calc R U . . .
H9B H 1.177276 0.572547 1.002863 0.023 Uiso 1 1 calc R U . . .
C10 C 0.9755(2) 0.55439(6) 0.83452(18) 0.0153(3) Uani 1 1 d . . . . .
H10A H 0.934825 0.525552 0.775090 0.018 Uiso 1 1 calc R U . . .
H10B H 0.910110 0.560531 0.886007 0.018 Uiso 1 1 calc R U . . .
C11 C 0.8998(2) 0.64702(6) 0.98898(17) 0.0173(3) Uani 1 1 d . . . . .
H11A H 0.882735 0.680994 1.007970 0.021 Uiso 1 1 calc R U . . .
H11B H 0.980038 0.646485 0.951619 0.021 Uiso 1 1 calc R U . . .
C12 C 0.9549(2) 0.61813(7) 1.12501(19) 0.0235(4) Uani 1 1 d . . . . .
H12A H 0.990477 0.585988 1.109632 0.028 Uiso 1 1 calc R U . . .
H12B H 1.043087 0.634926 1.197557 0.028 Uiso 1 1 calc R U . . .
C13 C 0.8275(2) 0.61190(7) 1.17668(18) 0.0244(4) Uani 1 1 d . . . . .
H13A H 0.862306 0.589430 1.257126 0.029 Uiso 1 1 calc R U . . .
H13B H 0.805003 0.643395 1.208796 0.029 Uiso 1 1 calc R U . . .
C14 C 0.6825(2) 0.59233(6) 1.06120(19) 0.0211(4) Uani 1 1 d . . . . .
H14A H 0.599534 0.590502 1.094970 0.025 Uiso 1 1 calc R U . . .
H14B H 0.702030 0.559317 1.036236 0.025 Uiso 1 1 calc R U . . .
C15 C 0.6315(2) 0.62442(6) 0.93237(18) 0.0178(3) Uani 1 1 d . . . . .
H15A H 0.537887 0.610975 0.857417 0.021 Uiso 1 1 calc R U . . .
H15B H 0.607382 0.657153 0.955455 0.021 Uiso 1 1 calc R U . . .
C16 C 0.47578(19) 0.68464(6) 0.66577(16) 0.0125(3) Uani 1 1 d . . . . .
C17 C 0.31799(19) 0.67770(6) 0.60264(18) 0.0168(3) Uani 1 1 d . . . . .
H17 H 0.277074 0.651348 0.540512 0.020 Uiso 1 1 calc R U . . .
C18 C 0.2189(2) 0.70909(6) 0.62963(19) 0.0202(4) Uani 1 1 d . . . . .
H18 H 0.111087 0.703652 0.587313 0.024 Uiso 1 1 calc R U . . .
C19 C 0.2770(2) 0.74812(6) 0.71779(19) 0.0198(4) Uani 1 1 d . . . . .
H19 H 0.209391 0.769495 0.736031 0.024 Uiso 1 1 calc R U . . .
C20 C 0.4338(2) 0.75585(6) 0.77915(19) 0.0196(4) Uani 1 1 d . . . . .
H20 H 0.473791 0.782867 0.838792 0.023 Uiso 1 1 calc R U . . .
C21 C 0.5329(2) 0.72453(6) 0.75436(18) 0.0172(3) Uani 1 1 d . . . . .
H21 H 0.640550 0.730072 0.797698 0.021 Uiso 1 1 calc R U . . .
C22 C 0.51349(18) 0.67921(6) 0.37617(17) 0.0133(3) Uani 1 1 d . . . . .
C23 C 0.4607(2) 0.65493(6) 0.24851(18) 0.0205(4) Uani 1 1 d . . . . .
H23 H 0.475993 0.621115 0.247041 0.025 Uiso 1 1 calc R U . . .
C24 C 0.3861(2) 0.67963(7) 0.12345(19) 0.0238(4) Uani 1 1 d . . . . .
H24 H 0.349260 0.662573 0.037300 0.029 Uiso 1 1 calc R U . . .
C25 C 0.3653(2) 0.72907(7) 0.12409(19) 0.0212(4) Uani 1 1 d . . . . .
H25 H 0.316457 0.746150 0.038622 0.025 Uiso 1 1 calc R U . . .
C26 C 0.4163(2) 0.75329(6) 0.25037(19) 0.0213(4) Uani 1 1 d . . . . .
H26 H 0.401444 0.787151 0.251301 0.026 Uiso 1 1 calc R U . . .
C27 C 0.4888(2) 0.72872(6) 0.37578(18) 0.0173(3) Uani 1 1 d . . . . .
H27 H 0.521880 0.745771 0.461779 0.021 Uiso 1 1 calc R U . . .
C28 C 0.6736(2) 0.54863(6) 0.47017(18) 0.0173(3) Uani 1 1 d . . . . .
C29 C 0.60060(19) 0.53918(6) 0.69684(18) 0.0162(3) Uani 1 1 d . . . . .
C30 C 0.3970(2) 0.57566(6) 0.46330(19) 0.0180(3) Uani 1 1 d . . . . .

loop_
_atom_site_aniso_label
_atom_site_aniso_U_11
_atom_site_aniso_U_22
_atom_site_aniso_U_33
_atom_site_aniso_U_23
_atom_site_aniso_U_13
_atom_site_aniso_U_12
Fe1 0.01244(12) 0.01067(11) 0.01197(11) -0.00053(8) 0.00474(9) -0.00008(8)
O1 0.0180(6) 0.0200(6) 0.0146(6) 0.0022(5) 0.0097(5) 0.0005(5)
O2 0.0310(8) 0.0277(7) 0.0345(8) -0.0140(6) 0.0208(7) -0.0051(6)
O3 0.0250(7) 0.0201(6) 0.0223(7) 0.0045(5) 0.0069(6) -0.0042(5)
O4 0.0170(7) 0.0260(7) 0.0300(8) -0.0022(6) 0.0010(6) -0.0010(5)
N1 0.0111(6) 0.0147(6) 0.0137(6) 0.0016(5) 0.0062(5) 0.0015(5)
N2 0.0137(7) 0.0178(7) 0.0107(6) 0.0004(5) 0.0060(5) 0.0001(5)
C1 0.0145(8) 0.0102(7) 0.0105(7) -0.0017(5) 0.0044(6) -0.0004(6)
C2 0.0120(7) 0.0115(7) 0.0115(7) -0.0004(5) 0.0054(6) -0.0011(5)
C3 0.0128(7) 0.0106(7) 0.0127(7) -0.0003(5) 0.0056(6) -0.0007(5)
C4 0.0119(7) 0.0117(7) 0.0125(7) -0.0004(5) 0.0056(6) -0.0002(5)
C5 0.0142(8) 0.0105(7) 0.0114(7) 0.0003(5) 0.0056(6) 0.0002(5)
C6 0.0139(8) 0.0194(8) 0.0165(8) 0.0017(6) 0.0089(7) 0.0022(6)
C7 0.0142(8) 0.0214(8) 0.0222(9) 0.0032(7) 0.0092(7) 0.0036(6)
C8 0.0159(8) 0.0247(9) 0.0225(9) 0.0048(7) 0.0079(7) 0.0066(7)
C9 0.0165(8) 0.0231(9) 0.0189(8) 0.0064(7) 0.0070(7) 0.0050(7)
C10 0.0146(8) 0.0149(7) 0.0167(8) 0.0049(6) 0.0067(7) 0.0031(6)
C11 0.0183(8) 0.0189(8) 0.0131(8) -0.0014(6) 0.0049(7) -0.0021(6)
C12 0.0251(10) 0.0279(10) 0.0135(8) 0.0019(7) 0.0037(7) 0.0031(8)
C13 0.0389(12) 0.0231(9) 0.0124(8) 0.0033(7) 0.0115(8) 0.0049(8)
C14 0.0299(10) 0.0212(9) 0.0186(8) 0.0043(7) 0.0164(8) 0.0035(7)
C15 0.0191(9) 0.0212(8) 0.0178(8) 0.0025(6) 0.0125(7) 0.0034(7)
C16 0.0139(8) 0.0129(7) 0.0122(7) 0.0026(6) 0.0069(6) 0.0023(6)
C17 0.0142(8) 0.0186(8) 0.0171(8) -0.0012(6) 0.0058(7) 0.0015(6)
C18 0.0144(8) 0.0235(9) 0.0222(9) 0.0013(7) 0.0070(7) 0.0030(7)
C19 0.0204(9) 0.0201(8) 0.0225(9) 0.0017(7) 0.0124(7) 0.0070(7)
C20 0.0220(9) 0.0169(8) 0.0199(9) -0.0034(6) 0.0086(7) 0.0021(7)
C21 0.0157(8) 0.0177(8) 0.0181(8) -0.0008(6) 0.0067(7) 0.0015(6)
C22 0.0117(7) 0.0151(7) 0.0139(7) 0.0020(6) 0.0060(6) 0.0010(6)
C23 0.0260(10) 0.0185(8) 0.0160(8) -0.0002(6) 0.0076(7) -0.0001(7)
C24 0.0267(10) 0.0281(10) 0.0131(8) -0.0013(7) 0.0046(7) -0.0023(8)
C25 0.0174(9) 0.0286(9) 0.0159(8) 0.0085(7) 0.0051(7) 0.0042(7)
C26 0.0226(9) 0.0200(8) 0.0221(9) 0.0070(7) 0.0100(8) 0.0078(7)
C27 0.0190(9) 0.0164(8) 0.0158(8) 0.0020(6) 0.0063(7) 0.0027(6)
C28 0.0178(8) 0.0151(8) 0.0186(8) -0.0027(6) 0.0070(7) -0.0040(6)
C29 0.0136(8) 0.0151(7) 0.0178(8) -0.0033(6) 0.0043(7) -0.0024(6)
C30 0.0208(9) 0.0147(8) 0.0180(8) 0.0001(6) 0.0072(7) 0.0003(6)

loop_
_atom_type_symbol
_atom_type_description
_atom_type_scat_dispersion_real
_atom_type_scat_dispersion_imag
_atom_type_scat_source
C C 0.0033 0.0016 'International Tables Vol C Tables 4.2.6.8 and 6.1.1.4'
H H 0.0000 0.0000 'International Tables Vol C Tables 4.2.6.8 and 6.1.1.4'
Fe Fe 0.3463 0.8444 'International Tables Vol C Tables 4.2.6.8 and 6.1.1.4'
N N 0.0061 0.0033 'International Tables Vol C Tables 4.2.6.8 and 6.1.1.4'
O O 0.0106 0.0060 'International Tables Vol C Tables 4.2.6.8 and 6.1.1.4'

loop_
_exptl_crystal_face_index_h
_exptl_crystal_face_index_k
_exptl_crystal_face_index_l
_exptl_crystal_face_perp_dist
-13 7 2 0.1361
-11 19 10 0.1500
9 -25 -9 0.1369
-1 9 -13 0.1456
4 -17 10 0.1327
6 -34 -5 0.1205
-5 34 -3 0.1065
2 -26 9 0.1152
-3 -37 4 0.1082
-1 -38 -3 0.1099
-5 10 14 0.1508
-10 -27 3 0.1213
10 12 -12 0.1391
-7 -20 -6 0.1374
11 18 0 0.1191
-11 -2 13 0.1439
-13 -6 1 0.1328
-3 -12 -11 0.1500
12 -6 0 0.1442
-11 17 -1 0.1328
8 -27 2 0.1344
-6 35 3 0.1227
4 8 -14 0.1473
1 -37 4 0.1016
-2 -28 10 0.1188
-1 38 -2 0.0923
3 37 -4 0.0918
-6 -16 13 0.1387
-6 -35 1 0.1127
-7 -29 -3 0.1212
9 28 -2 0.1135
-12 -16 4 0.1256
12 -3 -11 0.1344
10 9 4 0.1368
0 19 12 0.1180

loop_
_geom_angle_atom_site_label_1
_geom_angle_atom_site_label_2
_geom_angle_atom_site_label_3
_geom_angle
_geom_angle_site_symmetry_1
_geom_angle_site_symmetry_3
_geom_angle_publ_flag
C30 Fe1 C29 93.87(8) . . ?
C30 Fe1 C28 97.71(8) . . ?
C29 Fe1 C28 99.15(8) . . ?
C30 Fe1 C4 99.06(7) . . ?
C29 Fe1 C4 113.26(7) . . ?
C28 Fe1 C4 142.13(7) . . ?
C30 Fe1 C5 96.03(7) . . ?
C29 Fe1 C5 153.66(7) . . ?
C28 Fe1 C5 103.61(7) . . ?
C4 Fe1 C5 40.99(6) . . ?
C30 Fe1 C3 133.88(7) . . ?
C29 Fe1 C3 89.33(7) . . ?
C28 Fe1 C3 127.17(7) . . ?
C4 Fe1 C3 39.52(6) . . ?
C5 Fe1 C3 66.36(6) . . ?
C30 Fe1 C2 161.68(7) . . ?
C29 Fe1 C2 101.86(7) . . ?
C28 Fe1 C2 89.09(7) . . ?
C4 Fe1 C2 66.18(6) . . ?
C5 Fe1 C2 65.76(6) . . ?
C3 Fe1 C2 38.45(6) . . ?
C30 Fe1 C1 127.34(7) . . ?
C29 Fe1 C1 138.64(7) . . ?
C28 Fe1 C1 80.59(7) . . ?
C4 Fe1 C1 62.27(6) . . ?
C5 Fe1 C1 36.52(6) . . ?
C3 Fe1 C1 60.91(6) . . ?
C2 Fe1 C1 37.00(5) . . ?
C2 N1 C10 116.69(13) . . ?
C2 N1 C6 118.38(13) . . ?
C10 N1 C6 110.34(13) . . ?
C3 N2 C11 118.67(13) . . ?
C3 N2 C15 120.49(14) . . ?
C11 N2 C15 113.72(13) . . ?
O1 C1 C5 126.99(15) . . ?
O1 C1 C2 129.49(15) . . ?
C5 C1 C2 103.43(13) . . ?
O1 C1 Fe1 141.39(12) . . ?
C5 C1 Fe1 57.08(8) . . ?
C2 C1 Fe1 62.69(8) . . ?
N1 C2 C3 126.25(14) . . ?
N1 C2 C1 125.18(14) . . ?
C3 C2 C1 106.49(13) . . ?
N1 C2 Fe1 128.41(11) . . ?
C3 C2 Fe1 69.40(9) . . ?
C1 C2 Fe1 80.30(9) . . ?
N2 C3 C4 127.31(14) . . ?
N2 C3 C2 124.31(14) . . ?
C4 C3 C2 108.37(13) . . ?
N2 C3 Fe1 127.65(11) . . ?
C4 C3 Fe1 65.99(8) . . ?
C2 C3 Fe1 72.14(9) . . ?
C3 C4 C5 107.40(14) . . ?
C3 C4 C16 125.19(14) . . ?
C5 C4 C16 124.35(14) . . ?
C3 C4 Fe1 74.49(9) . . ?
C5 C4 Fe1 69.57(9) . . ?
C16 C4 Fe1 136.88(12) . . ?
C4 C5 C1 108.43(14) . . ?
C4 C5 C22 127.43(14) . . ?
C1 C5 C22 119.81(14) . . ?
C4 C5 Fe1 69.45(9) . . ?
C1 C5 Fe1 86.40(9) . . ?
C22 C5 Fe1 129.85(11) . . ?
N1 C6 C7 109.62(14) . . ?
C8 C7 C6 111.41(14) . . ?
C7 C8 C9 109.95(14) . . ?
C10 C9 C8 110.80(14) . . ?
N1 C10 C9 110.94(14) . . ?
N2 C11 C12 110.82(14) . . ?
C13 C12 C11 111.67(16) . . ?
C14 C13 C12 110.77(15) . . ?
C13 C14 C15 110.84(15) . . ?
N2 C15 C14 108.48(14) . . ?
C17 C16 C21 118.52(15) . . ?
C17 C16 C4 123.86(15) . . ?
C21 C16 C4 117.50(15) . . ?
C16 C17 C18 120.54(16) . . ?
C19 C18 C17 120.22(17) . . ?
C20 C19 C18 119.67(16) . . ?
C19 C20 C21 120.43(16) . . ?
C20 C21 C16 120.59(17) . . ?
C27 C22 C23 118.59(16) . . ?
C27 C22 C5 120.05(15) . . ?
C23 C22 C5 120.97(15) . . ?
C24 C23 C22 120.78(17) . . ?
C25 C24 C23 120.15(17) . . ?
C26 C25 C24 119.35(17) . . ?
C25 C26 C27 120.77(17) . . ?
C26 C27 C22 120.34(16) . . ?
O2 C28 Fe1 179.60(18) . . ?
O3 C29 Fe1 178.78(16) . . ?
O4 C30 Fe1 177.66(16) . . ?

loop_
_geom_bond_atom_site_label_1
_geom_bond_atom_site_label_2
_geom_bond_distance
_geom_bond_site_symmetry_2
_geom_bond_publ_flag
Fe1 C30 1.7964(19) . ?
Fe1 C29 1.7994(17) . ?
Fe1 C28 1.8045(18) . ?
Fe1 C4 2.0707(15) . ?
Fe1 C5 2.0724(15) . ?
Fe1 C3 2.1843(16) . ?
Fe1 C2 2.2210(16) . ?
Fe1 C1 2.4639(16) . ?
O1 C1 1.2273(19) . ?
O2 C28 1.139(2) . ?
O3 C29 1.145(2) . ?
O4 C30 1.144(2) . ?
N1 C2 1.385(2) . ?
N1 C10 1.472(2) . ?
N1 C6 1.475(2) . ?
N2 C3 1.386(2) . ?
N2 C11 1.466(2) . ?
N2 C15 1.469(2) . ?
C1 C5 1.469(2) . ?
C1 C2 1.504(2) . ?
C2 C3 1.451(2) . ?
C3 C4 1.442(2) . ?
C4 C5 1.451(2) . ?
C4 C16 1.489(2) . ?
C5 C22 1.486(2) . ?
C6 C7 1.526(2) . ?
C7 C8 1.524(2) . ?
C8 C9 1.525(3) . ?
C9 C10 1.520(2) . ?
C11 C12 1.529(2) . ?
C12 C13 1.526(3) . ?
C13 C14 1.518(3) . ?
C14 C15 1.521(2) . ?
C16 C17 1.387(2) . ?
C16 C21 1.403(2) . ?
C17 C18 1.395(2) . ?
C18 C19 1.383(3) . ?
C19 C20 1.381(3) . ?
C20 C21 1.383(2) . ?
C22 C27 1.392(2) . ?
C22 C23 1.395(2) . ?
C23 C24 1.389(2) . ?
C24 C25 1.385(3) . ?
C25 C26 1.383(3) . ?
C26 C27 1.388(2) . ?

loop_
_geom_torsion_atom_site_label_1
_geom_torsion_atom_site_label_2
_geom_torsion_atom_site_label_3
_geom_torsion_atom_site_label_4
_geom_torsion
_geom_torsion_site_symmetry_1
_geom_torsion_site_symmetry_2
_geom_torsion_site_symmetry_3
_geom_torsion_site_symmetry_4
_geom_torsion_publ_flag
C10 N1 C2 C3 48.5(2) . . . . ?
C6 N1 C2 C3 -175.94(15) . . . . ?
C10 N1 C2 C1 -150.10(15) . . . . ?
C6 N1 C2 C1 -14.6(2) . . . . ?
C10 N1 C2 Fe1 -42.89(19) . . . . ?
C6 N1 C2 Fe1 92.64(16) . . . . ?
O1 C1 C2 N1 -5.0(3) . . . . ?
C5 C1 C2 N1 171.82(14) . . . . ?
Fe1 C1 C2 N1 130.59(16) . . . . ?
O1 C1 C2 C3 159.44(16) . . . . ?
C5 C1 C2 C3 -23.76(16) . . . . ?
Fe1 C1 C2 C3 -64.99(10) . . . . ?
O1 C1 C2 Fe1 -135.57(17) . . . . ?
C5 C1 C2 Fe1 41.23(10) . . . . ?
C11 N2 C3 C4 -124.77(17) . . . . ?
C15 N2 C3 C4 23.9(2) . . . . ?
C11 N2 C3 C2 55.3(2) . . . . ?
C15 N2 C3 C2 -156.10(15) . . . . ?
C11 N2 C3 Fe1 148.56(13) . . . . ?
C15 N2 C3 Fe1 -62.79(19) . . . . ?
N1 C2 C3 N2 0.7(2) . . . . ?
C1 C2 C3 N2 -163.54(14) . . . . ?
Fe1 C2 C3 N2 123.86(15) . . . . ?
N1 C2 C3 C4 -179.31(14) . . . . ?
C1 C2 C3 C4 16.48(17) . . . . ?
Fe1 C2 C3 C4 -56.12(10) . . . . ?
N1 C2 C3 Fe1 -123.19(16) . . . . ?
C1 C2 C3 Fe1 72.61(10) . . . . ?
N2 C3 C4 C5 177.73(15) . . . . ?
C2 C3 C4 C5 -2.29(17) . . . . ?
Fe1 C3 C4 C5 -62.19(10) . . . . ?
N2 C3 C4 C16 16.9(3) . . . . ?
C2 C3 C4 C16 -163.13(14) . . . . ?
Fe1 C3 C4 C16 136.98(16) . . . . ?
N2 C3 C4 Fe1 -120.09(16) . . . . ?
C2 C3 C4 Fe1 59.89(11) . . . . ?
C3 C4 C5 C1 -13.28(17) . . . . ?
C16 C4 C5 C1 147.75(15) . . . . ?
Fe1 C4 C5 C1 -78.71(11) . . . . ?
C3 C4 C5 C22 -169.48(15) . . . . ?
C16 C4 C5 C22 -8.5(3) . . . . ?
Fe1 C4 C5 C22 125.08(16) . . . . ?
C3 C4 C5 Fe1 65.43(11) . . . . ?
C16 C4 C5 Fe1 -133.54(16) . . . . ?
O1 C1 C5 C4 -160.40(15) . . . . ?
C2 C1 C5 C4 22.70(16) . . . . ?
Fe1 C1 C5 C4 66.93(10) . . . . ?
O1 C1 C5 C22 -2.1(2) . . . . ?
C2 C1 C5 C22 -178.97(13) . . . . ?
Fe1 C1 C5 C22 -134.74(15) . . . . ?
O1 C1 C5 Fe1 132.67(16) . . . . ?
C2 C1 C5 Fe1 -44.23(11) . . . . ?
C2 N1 C6 C7 160.89(14) . . . . ?
C10 N1 C6 C7 -60.99(17) . . . . ?
N1 C6 C7 C8 57.82(18) . . . . ?
C6 C7 C8 C9 -53.7(2) . . . . ?
C7 C8 C9 C10 52.8(2) . . . . ?
C2 N1 C10 C9 -159.90(14) . . . . ?
C6 N1 C10 C9 61.19(18) . . . . ?
C8 C9 C10 N1 -56.98(19) . . . . ?
C3 N2 C11 C12 -152.25(15) . . . . ?
C15 N2 C11 C12 57.08(19) . . . . ?
N2 C11 C12 C13 -51.3(2) . . . . ?
C11 C12 C13 C14 51.5(2) . . . . ?
C12 C13 C14 C15 -55.6(2) . . . . ?
C3 N2 C15 C14 149.48(15) . . . . ?
C11 N2 C15 C14 -60.43(18) . . . . ?
C13 C14 C15 N2 58.75(19) . . . . ?
C3 C4 C16 C17 -131.35(18) . . . . ?
C5 C4 C16 C17 71.0(2) . . . . ?
Fe1 C4 C16 C17 -25.4(3) . . . . ?
C3 C4 C16 C21 52.7(2) . . . . ?
C5 C4 C16 C21 -105.02(19) . . . . ?
Fe1 C4 C16 C21 158.59(14) . . . . ?
C21 C16 C17 C18 -1.6(2) . . . . ?
C4 C16 C17 C18 -177.49(16) . . . . ?
C16 C17 C18 C19 1.3(3) . . . . ?
C17 C18 C19 C20 -0.1(3) . . . . ?
C18 C19 C20 C21 -0.8(3) . . . . ?
C19 C20 C21 C16 0.5(3) . . . . ?
C17 C16 C21 C20 0.7(2) . . . . ?
C4 C16 C21 C20 176.90(15) . . . . ?
C4 C5 C22 C27 56.1(2) . . . . ?
C1 C5 C22 C27 -97.76(19) . . . . ?
Fe1 C5 C22 C27 149.67(14) . . . . ?
C4 C5 C22 C23 -131.17(18) . . . . ?
C1 C5 C22 C23 75.0(2) . . . . ?
Fe1 C5 C22 C23 -37.6(2) . . . . ?
C27 C22 C23 C24 0.4(3) . . . . ?
C5 C22 C23 C24 -172.43(17) . . . . ?
C22 C23 C24 C25 1.0(3) . . . . ?
C23 C24 C25 C26 -1.5(3) . . . . ?
C24 C25 C26 C27 0.5(3) . . . . ?
C25 C26 C27 C22 0.9(3) . . . . ?
C23 C22 C27 C26 -1.4(3) . . . . ?
C5 C22 C27 C26 171.53(16) . . . . ?

loop_
_exptl_oxdiff_crystal_face_indexfrac_h
_exptl_oxdiff_crystal_face_indexfrac_k
_exptl_oxdiff_crystal_face_indexfrac_l
_exptl_oxdiff_crystal_face_x
_exptl_oxdiff_crystal_face_y
_exptl_oxdiff_crystal_face_z
-12.7015 7.2222 2.0963 0.4246 0.8933 -0.1476
-10.5171 18.7730 10.0366 0.0825 0.6462 -0.7587
8.9074 -25.4573 -8.9607 0.1258 -0.6652 0.7360
-1.1957 8.7026 -12.5524 -0.1123 0.6129 0.7822
3.9851 -16.6698 9.7335 0.1516 -0.8207 -0.5509
6.4422 -33.6059 -5.2525 0.4003 -0.7328 0.5502
-4.5129 33.5194 -3.2317 -0.4780 0.8783 0.0091
2.1154 -26.2500 8.8143 0.4327 -0.7972 -0.4210
-3.2196 -37.2458 3.9592 0.9030 -0.4296 -0.0092
-0.7498 -37.9433 -2.8194 0.8118 -0.3850 0.4390
-4.7337 10.2924 14.2273 -0.0094 -0.0012 -1.0000
-9.7391 -26.7107 3.2240 0.9830 0.1832 -0.0092
10.2193 11.6701 -12.3453 -0.6890 -0.1267 0.7136
-6.7578 -19.8359 -6.4004 0.7166 0.3916 0.5772
10.9602 18.3958 -0.3932 -0.8709 -0.4743 -0.1285
-10.8235 -2.3092 12.7905 0.5247 0.2834 -0.8028
-12.5554 -5.9381 1.3070 0.6876 0.7260 -0.0092
-3.0895 -11.6058 -11.1091 0.3870 0.4114 0.8252
12.1674 -5.8832 -0.1234 -0.4296 -0.9030 0.0091
-10.5927 17.1375 -1.0596 0.1295 0.9915 -0.0091
7.9854 -26.7233 2.1262 0.1832 -0.9830 0.0091
-6.1038 34.8196 2.7975 -0.4382 0.8070 -0.3958
3.9592 8.4464 -14.3231 -0.3384 0.3177 0.8858
0.7700 -37.3908 3.5140 0.7260 -0.6876 0.0091
-1.5923 -28.4829 9.8092 0.6450 -0.6094 -0.4611
-1.2817 38.2084 -1.9713 -0.7210 0.6832 -0.1155
3.1317 37.4285 -3.6995 -0.9030 0.4296 -0.0091
-5.7645 -15.8724 13.4604 0.5725 -0.2704 -0.7740
-5.9372 -34.8714 1.3939 0.9796 -0.1283 0.1544
-6.9446 -28.5997 -2.8753 0.9009 0.1669 0.4006
9.1881 27.6451 -1.7160 -0.9786 -0.1822 -0.0956
-12.1755 -15.9057 3.9593 0.8717 0.4748 -0.1215
12.3062 -2.7852 -10.8237 -0.4894 -0.5192 0.7007
10.2012 9.0451 3.6207 -0.6492 -0.6843 -0.3320
0.2769 19.4194 11.5721 -0.4199 -0.1271 -0.8986
